data_4000965
loop_
_publ_author_name
'Lu, Zhikuan'
'Liu, Na'
'Lord, Samuel J.'
'Bunge, Scott D.'
'Moerner, W. E.'
'Twieg, Robert J.'

_publ_section_title
;
 Bright, Red Single-Molecule Emitters: Synthesis and Properties of
 Environmentally Sensitive Dicyanomethylenedihydrofuran (DCDHF)
 Fluorophores with Bisaromatic Conjugation.
;
_journal_issue 5
_journal_name_full 'Chemistry of materials : a publication of the American Chemical Society'
_journal_page_first 797
_journal_paper_doi 10.1021/cm801783f
_journal_volume 21
_journal_year 2009
_chemical_formula_sum 'C34 H40 N4 O'
_chemical_formula_weight 520.70
_chemical_melting_point 189
_chemical_name_common '(hexyl)2NPhPhDCDHF (5)'
_chemical_name_systematic
;

 ?

;
_space_group_IT_number 4
_symmetry_cell_setting monoclinic
_symmetry_space_group_name_Hall 'P 2yb'
_symmetry_space_group_name_H-M 'P 1 21 1'
_atom_sites_solution_hydrogens geom
_atom_sites_solution_primary direct
_atom_sites_solution_secondary difmap
_audit_creation_method SHELXL-97
_cell_angle_alpha 90.00
_cell_angle_beta 94.802(7)
_cell_angle_gamma 90.00
_cell_formula_units_Z 4
_cell_length_a 8.129(3)
_cell_length_b 44.017(18)
_cell_length_c 8.570(4)
_cell_measurement_reflns_used 6506
_cell_measurement_temperature 100(2)
_cell_measurement_theta_max 30.41
_cell_measurement_theta_min 2.43
_cell_volume 3056(2)
_computing_cell_refinement 'Bruker SMART'
_computing_data_collection 'Bruker SMART'
_computing_data_reduction 'Bruker SAINT'
_computing_molecular_graphics 'Bruker SHELXTL'
_computing_publication_material 'Bruker SHELXTL'
_computing_structure_refinement 'SHELXL-97 (Sheldrick, 1997)'
_computing_structure_solution 'SHELXS-97 (Sheldrick, 1990)'
_diffrn_ambient_temperature 100(2)
_diffrn_measured_fraction_theta_full 0.997
_diffrn_measured_fraction_theta_max 0.997
_diffrn_measurement_device_type 'CCD area detector'
_diffrn_measurement_method 'phi and omega scans'
_diffrn_radiation_monochromator graphite
_diffrn_radiation_source 'fine-focus sealed tube'
_diffrn_radiation_type MoK\a
_diffrn_radiation_wavelength 0.71073
_diffrn_reflns_av_R_equivalents 0.1132
_diffrn_reflns_av_sigmaI/netI 0.1011
_diffrn_reflns_limit_h_max 9
_diffrn_reflns_limit_h_min -9
_diffrn_reflns_limit_k_max 52
_diffrn_reflns_limit_k_min -53
_diffrn_reflns_limit_l_max 10
_diffrn_reflns_limit_l_min -10
_diffrn_reflns_number 22533
_diffrn_reflns_theta_full 25.50
_diffrn_reflns_theta_max 25.50
_diffrn_reflns_theta_min 0.93
_exptl_absorpt_coefficient_mu 0.069
_exptl_absorpt_correction_T_max 0.9945
_exptl_absorpt_correction_T_min 0.9663
_exptl_absorpt_correction_type multi-scan
_exptl_absorpt_process_details SADABS
_exptl_crystal_colour orange
_exptl_crystal_density_diffrn 1.132
_exptl_crystal_density_meas ?
_exptl_crystal_density_method 'not measured'
_exptl_crystal_description block
_exptl_crystal_F_000 1120
_exptl_crystal_size_max 0.50
_exptl_crystal_size_mid 0.08
_exptl_crystal_size_min 0.08
_refine_diff_density_max 0.636
_refine_diff_density_min -0.403
_refine_diff_density_rms 0.091
_refine_ls_abs_structure_details 'Flack H D (1983), Acta Cryst. A39, 876-881'
_refine_ls_abs_structure_Flack 10(10)
_refine_ls_extinction_method none
_refine_ls_goodness_of_fit_ref 1.072
_refine_ls_hydrogen_treatment constr
_refine_ls_matrix_type full
_refine_ls_number_parameters 711
_refine_ls_number_reflns 5747
_refine_ls_number_restraints 1
_refine_ls_restrained_S_all 1.072
_refine_ls_R_factor_all 0.1423
_refine_ls_R_factor_gt 0.1064
_refine_ls_shift/su_max 0.074
_refine_ls_shift/su_mean 0.008
_refine_ls_structure_factor_coef Fsqd
_refine_ls_weighting_details 'calc w=1/[\s^2^(Fo^2^)+(0.1257P)^2^+8.2857P] where P=(Fo^2^+2Fc^2^)/3'
_refine_ls_weighting_scheme calc
_refine_ls_wR_factor_gt 0.2672
_refine_ls_wR_factor_ref 0.2934
_reflns_number_gt 4003
_reflns_number_total 5747
_reflns_threshold_expression >2sigma(I)
_cod_data_source_file cm801783f_si_001.cif
_cod_data_source_block nliu021
_cod_depositor_comments
;
The following automatic conversions were performed:

'_symmetry_cell_setting' value 'Monoclinic' changed to 'monoclinic'
according to /home/saulius/struct/CIF-dictionaries/cif_core.dic
dictionary named 'cif_core.dic' version 2.4.2 from
2011-04-26.

'_exptl_absorpt_correction_type' value 'MULTI-SCAN'
changed to 'multi-scan' according to
/home/saulius/struct/CIF-dictionaries/cif_core.dic dictionary named
'cif_core.dic' version 2.4.2 from 2011-04-26.

Automatic conversion script
Id: cif_fix_values 1715 2011-07-08 13:25:40Z adriana 

The following automatic conversions were performed:

'_exptl_crystal_density_meas' value 'not measured' was changed to '?'
- the value is perceived as not measured.

Automatic conversion script
Id: cif_fix_values 3008 2015-01-20 13:52:24Z robertas 
;
_cod_original_sg_symbol_H-M P2(1)
_cod_database_code 4000965

loop_
_symmetry_equiv_pos_as_xyz
'x, y, z'
'-x, y+1/2, -z'

loop_
_atom_site_label
_atom_site_type_symbol
_atom_site_fract_x
_atom_site_fract_y
_atom_site_fract_z
_atom_site_U_iso_or_equiv
_atom_site_adp_type
_atom_site_occupancy
_atom_site_symmetry_multiplicity
_atom_site_calc_flag
_atom_site_refinement_flags
O1 O 0.9708(8) 0.48099(15) -0.7142(7) 0.0263(15) Uani 1 1 d .
O2 O 0.5129(7) 0.52739(15) 1.1607(7) 0.0263(15) Uani 1 1 d .
N1 N 1.0823(11) 0.5064(2) -1.0758(10) 0.038(2) Uani 1 1 d .
N2 N 1.4376(11) 0.4346(2) -0.9281(10) 0.037(2) Uani 1 1 d .
N3 N 1.3897(11) 0.4103(3) -0.5542(11) 0.046(3) Uani 1 1 d .
N4 N 0.8664(11) 0.3412(2) 0.5194(11) 0.044(2) Uani 1 1 d .
N5 N 0.3965(10) 0.5031(2) 1.5242(9) 0.0308(19) Uani 1 1 d .
N6 N 0.0465(11) 0.5742(2) 1.3780(11) 0.040(2) Uani 1 1 d .
N7 N 0.0884(13) 0.5990(3) 1.0056(12) 0.055(3) Uani 1 1 d .
N8 N 0.6155(13) 0.6688(3) -0.0709(11) 0.054(3) Uani 1 1 d .
C1 C 1.1048(10) 0.4641(2) -0.7293(10) 0.0222(19) Uani 1 1 d .
C2 C 1.1351(10) 0.4452(2) -0.5906(10) 0.0207(19) Uani 1 1 d .
C3 C 1.0153(11) 0.4501(2) -0.4904(10) 0.0221(19) Uani 1 1 d .
C4 C 0.8966(11) 0.4735(2) -0.5645(10) 0.0207(19) Uani 1 1 d .
C5 C 1.1850(10) 0.4675(2) -0.8606(10) 0.0204(19) Uani 1 1 d .
C6 C 1.1289(10) 0.4891(2) -0.9797(10) 0.0194(19) Uani 1 1 d .
C7 C 1.3239(11) 0.4488(2) -0.8925(10) 0.0220(19) Uani 1 1 d .
C8 C 1.2772(11) 0.4257(2) -0.5701(11) 0.028(2) Uani 1 1 d .
C9 C 0.8971(12) 0.5040(2) -0.4718(12) 0.030(2) Uani 1 1 d .
H9A H 1.0107 0.5093 -0.4345 0.045 Uiso 1 1 calc R
H9B H 0.8308 0.5017 -0.3821 0.045 Uiso 1 1 calc R
H9C H 0.8499 0.5201 -0.5405 0.045 Uiso 1 1 calc R
C10 C 0.7211(10) 0.4618(2) -0.6165(11) 0.030(2) Uani 1 1 d .
H10A H 0.6630 0.4768 -0.6850 0.045 Uiso 1 1 calc R
H10B H 0.6601 0.4585 -0.5240 0.045 Uiso 1 1 calc R
H10C H 0.7290 0.4426 -0.6733 0.045 Uiso 1 1 calc R
C11 C 0.9937(10) 0.4361(2) -0.3358(10) 0.0198(18) Uani 1 1 d .
C12 C 1.1083(12) 0.4144(2) -0.2705(10) 0.023(2) Uani 1 1 d .
H12 H 1.2002 0.4091 -0.3263 0.027 Uiso 1 1 calc R
C13 C 1.0897(11) 0.4008(2) -0.1273(11) 0.024(2) Uani 1 1 d .
H13 H 1.1706 0.3867 -0.0861 0.029 Uiso 1 1 calc R
C14 C 0.9536(10) 0.4073(2) -0.0416(10) 0.0207(19) Uani 1 1 d .
C15 C 0.8383(11) 0.42863(19) -0.1075(10) 0.0182(18) Uani 1 1 d .
H15 H 0.7457 0.4339 -0.0523 0.022 Uiso 1 1 calc R
C16 C 0.8574(11) 0.4421(2) -0.2514(10) 0.025(2) Uani 1 1 d .
H16 H 0.7753 0.4558 -0.2939 0.030 Uiso 1 1 calc R
C17 C 0.9336(10) 0.3924(2) 0.1046(11) 0.0215(19) Uani 1 1 d .
C18 C 1.0623(12) 0.3764(3) 0.1913(11) 0.036(3) Uani 1 1 d .
H18 H 1.1672 0.3762 0.1500 0.043 Uiso 1 1 calc R
C19 C 1.0486(12) 0.3615(3) 0.3279(13) 0.036(3) Uani 1 1 d .
H19 H 1.1436 0.3530 0.3836 0.044 Uiso 1 1 calc R
C20 C 0.8878(13) 0.3585(3) 0.3885(12) 0.036(2) Uani 1 1 d .
C21 C 0.7574(11) 0.3743(2) 0.3048(11) 0.030(2) Uani 1 1 d .
H21 H 0.6519 0.3747 0.3448 0.036 Uiso 1 1 calc R
C22 C 0.7794(12) 0.3891(3) 0.1674(11) 0.031(2) Uani 1 1 d .
H22 H 0.6851 0.3976 0.1107 0.038 Uiso 1 1 calc R
C23 C 1.0122(15) 0.3281(3) 0.6136(13) 0.047(3) Uani 1 1 d .
H23A H 0.9820 0.3248 0.7219 0.057 Uiso 1 1 calc R
H23B H 1.1024 0.3432 0.6185 0.057 Uiso 1 1 calc R
C24 C 1.0771(14) 0.2985(3) 0.5530(15) 0.048(3) Uani 1 1 d .
H24A H 0.9882 0.2831 0.5529 0.058 Uiso 1 1 calc R
H24B H 1.1017 0.3016 0.4429 0.058 Uiso 1 1 calc R
C25 C 1.228(2) 0.2857(4) 0.642(2) 0.094(7) Uani 1 1 d .
H25A H 1.2003 0.2803 0.7486 0.113 Uiso 1 1 calc R
H25B H 1.3135 0.3019 0.6526 0.113 Uiso 1 1 calc R
C26 C 1.305(2) 0.2571(4) 0.567(3) 0.091(6) Uani 1 1 d .
H26A H 1.2183 0.2415 0.5494 0.109 Uiso 1 1 calc R
H26B H 1.3410 0.2629 0.4634 0.109 Uiso 1 1 calc R
C27 C 1.443(3) 0.2440(5) 0.658(3) 0.129(9) Uani 1 1 d .
H27A H 1.5294 0.2598 0.6698 0.155 Uiso 1 1 calc R
H27B H 1.4066 0.2401 0.7634 0.155 Uiso 1 1 calc R
C28 C 1.521(3) 0.2165(4) 0.609(3) 0.113(7) Uani 1 1 d .
H28A H 1.4388 0.2002 0.5972 0.170 Uiso 1 1 calc R
H28B H 1.6092 0.2108 0.6881 0.170 Uiso 1 1 calc R
H28C H 1.5672 0.2200 0.5087 0.170 Uiso 1 1 calc R
C29 C 0.7097(14) 0.3384(3) 0.5885(13) 0.042(3) Uani 1 1 d .
H29A H 0.7096 0.3193 0.6496 0.051 Uiso 1 1 calc R
H29B H 0.6195 0.3371 0.5037 0.051 Uiso 1 1 calc R
C30 C 0.6770(12) 0.3643(3) 0.6926(13) 0.040(3) Uani 1 1 d .
H30A H 0.6585 0.3828 0.6272 0.048 Uiso 1 1 calc R
H30B H 0.7769 0.3679 0.7644 0.048 Uiso 1 1 calc R
C31 C 0.5279(12) 0.3603(2) 0.7917(13) 0.036(3) Uani 1 1 d .
H31A H 0.5076 0.3798 0.8447 0.043 Uiso 1 1 calc R
H31B H 0.4287 0.3557 0.7207 0.043 Uiso 1 1 calc R
C32 C 0.5508(12) 0.3352(3) 0.9158(12) 0.038(3) Uani 1 1 d .
H32A H 0.5458 0.3152 0.8628 0.046 Uiso 1 1 calc R
H32B H 0.6616 0.3373 0.9721 0.046 Uiso 1 1 calc R
C33 C 0.4226(13) 0.3361(3) 1.0326(13) 0.045(3) Uani 1 1 d .
H33A H 0.3119 0.3338 0.9764 0.054 Uiso 1 1 calc R
H33B H 0.4267 0.3562 1.0848 0.054 Uiso 1 1 calc R
C34 C 0.4469(17) 0.3113(4) 1.1568(16) 0.068(4) Uani 1 1 d .
H34A H 0.4429 0.2914 1.1059 0.102 Uiso 1 1 calc R
H34B H 0.3592 0.3127 1.2282 0.102 Uiso 1 1 calc R
H34C H 0.5544 0.3140 1.2160 0.102 Uiso 1 1 calc R
C35 C 0.3789(11) 0.5452(2) 1.1749(11) 0.0244(19) Uani 1 1 d .
C36 C 0.3504(11) 0.5644(2) 1.0439(10) 0.023(2) Uani 1 1 d .
C37 C 0.4730(10) 0.5596(2) 0.9399(11) 0.0213(19) Uani 1 1 d .
C38 C 0.5864(11) 0.5349(2) 1.0108(11) 0.027(2) Uani 1 1 d .
C39 C 0.2994(10) 0.5427(2) 1.3132(10) 0.0208(19) Uani 1 1 d .
C40 C 0.3558(11) 0.5209(3) 1.4289(11) 0.028(2) Uani 1 1 d .
C41 C 0.1580(11) 0.5598(2) 1.3467(11) 0.028(2) Uani 1 1 d .
C42 C 0.2091(13) 0.5842(3) 1.0216(12) 0.040(3) Uani 1 1 d .
C43 C 0.7584(11) 0.5466(3) 1.0663(11) 0.036(2) Uani 1 1 d .
H43A H 0.8168 0.5312 1.1325 0.054 Uiso 1 1 calc R
H43B H 0.7484 0.5653 1.1266 0.054 Uiso 1 1 calc R
H43C H 0.8203 0.5508 0.9753 0.054 Uiso 1 1 calc R
C44 C 0.5853(13) 0.5058(3) 0.9233(12) 0.038(3) Uani 1 1 d .
H44A H 0.6443 0.4903 0.9880 0.057 Uiso 1 1 calc R
H44B H 0.6398 0.5087 0.8266 0.057 Uiso 1 1 calc R
H44C H 0.4710 0.4993 0.8974 0.057 Uiso 1 1 calc R
C45 C 0.4908(10) 0.5734(2) 0.7902(11) 0.0223(19) Uani 1 1 d .
C46 C 0.3727(11) 0.5944(2) 0.7207(11) 0.031(2) Uani 1 1 d .
H46 H 0.2782 0.5992 0.7741 0.037 Uiso 1 1 calc R
C47 C 0.3920(13) 0.6082(3) 0.5764(12) 0.033(2) Uani 1 1 d .
H47 H 0.3107 0.6221 0.5348 0.040 Uiso 1 1 calc R
C48 C 0.5283(12) 0.6019(2) 0.4912(10) 0.024(2) Uani 1 1 d .
C49 C 0.6450(12) 0.5809(2) 0.5558(11) 0.029(2) Uani 1 1 d .
H49 H 0.7378 0.5759 0.5004 0.035 Uiso 1 1 calc R
C50 C 0.6267(10) 0.5672(2) 0.7006(11) 0.024(2) Uani 1 1 d .
H50 H 0.7083 0.5532 0.7408 0.029 Uiso 1 1 calc R
C51 C 0.5519(14) 0.6182(2) 0.3413(11) 0.033(2) Uani 1 1 d .
C52 C 0.4179(14) 0.6309(3) 0.2569(13) 0.044(3) Uani 1 1 d .
H52 H 0.3103 0.6280 0.2900 0.052 Uiso 1 1 calc R
C53 C 0.4393(15) 0.6484(3) 0.1203(13) 0.052(3) Uani 1 1 d .
H53 H 0.3459 0.6579 0.0673 0.062 Uiso 1 1 calc R
C54 C 0.5959(14) 0.6519(3) 0.0608(13) 0.039(3) Uani 1 1 d .
C55 C 0.7265(13) 0.6359(3) 0.1390(12) 0.037(3) Uani 1 1 d .
H55 H 0.8310 0.6361 0.0970 0.044 Uiso 1 1 calc R
C56 C 0.7085(12) 0.6193(2) 0.2796(13) 0.033(2) Uani 1 1 d .
H56 H 0.8005 0.6092 0.3315 0.040 Uiso 1 1 calc R
C57 C 0.7794(19) 0.6709(3) -0.1383(16) 0.059(4) Uani 1 1 d .
H57A H 0.8687 0.6715 -0.0524 0.071 Uiso 1 1 calc R
H57B H 0.7845 0.6899 -0.1993 0.071 Uiso 1 1 calc R
C58 C 0.8047(16) 0.6436(3) -0.2447(13) 0.047(3) Uani 1 1 d .
H58A H 0.7042 0.6406 -0.3165 0.056 Uiso 1 1 calc R
H58B H 0.8215 0.6251 -0.1797 0.056 Uiso 1 1 calc R
C59 C 0.9568(15) 0.6481(3) -0.3433(13) 0.048(3) Uani 1 1 d .
H59A H 0.9787 0.6288 -0.3976 0.058 Uiso 1 1 calc R
H59B H 1.0553 0.6529 -0.2717 0.058 Uiso 1 1 calc R
C60 C 0.9298(15) 0.6739(3) -0.4667(14) 0.048(3) Uani 1 1 d .
H60A H 0.8173 0.6722 -0.5198 0.058 Uiso 1 1 calc R
H60B H 0.9387 0.6938 -0.4131 0.058 Uiso 1 1 calc R
C61 C 1.0591(14) 0.6723(3) -0.5915(14) 0.045(3) Uani 1 1 d .
H61A H 1.0543 0.6520 -0.6417 0.054 Uiso 1 1 calc R
H61B H 1.1714 0.6751 -0.5394 0.054 Uiso 1 1 calc R
C62 C 1.0245(18) 0.6974(3) -0.7198(16) 0.059(4) Uani 1 1 d .
H62A H 0.9150 0.6941 -0.7742 0.089 Uiso 1 1 calc R
H62B H 1.1084 0.6962 -0.7953 0.089 Uiso 1 1 calc R
H62C H 1.0285 0.7174 -0.6702 0.089 Uiso 1 1 calc R
C63 C 0.464(2) 0.6802(4) -0.1698(17) 0.073(5) Uani 1 1 d .
H63A H 0.4883 0.6826 -0.2805 0.088 Uiso 1 1 calc R
H63B H 0.3707 0.6659 -0.1648 0.088 Uiso 1 1 calc R
C64 C 0.424(3) 0.7106(5) -0.100(3) 0.141(11) Uani 1 1 d .
H64A H 0.5091 0.7260 -0.1182 0.169 Uiso 1 1 calc R
H64B H 0.4126 0.7089 0.0139 0.169 Uiso 1 1 calc R
C65 C 0.244(3) 0.7186(4) -0.200(3) 0.104(7) Uani 1 1 d .
H65A H 0.2558 0.7241 -0.3102 0.125 Uiso 1 1 calc R
H65B H 0.1616 0.7021 -0.1947 0.125 Uiso 1 1 calc R
C66 C 0.204(4) 0.7481(7) -0.091(5) 0.23(2) Uani 1 1 d .
H66A H 0.1915 0.7418 0.0188 0.273 Uiso 1 1 calc R
H66B H 0.2925 0.7635 -0.0911 0.273 Uiso 1 1 calc R
C67 C 0.066(5) 0.7584(8) -0.157(5) 0.27(3) Uani 1 1 d .
H67A H -0.0247 0.7435 -0.1514 0.324 Uiso 1 1 calc R
H67B H 0.0763 0.7639 -0.2677 0.324 Uiso 1 1 calc R
C68 C 0.037(3) 0.7876(7) -0.054(4) 0.171(14) Uani 1 1 d .
H68A H 0.0520 0.7822 0.0574 0.257 Uiso 1 1 calc R
H68B H -0.0747 0.7953 -0.0791 0.257 Uiso 1 1 calc R
H68C H 0.1175 0.8033 -0.0760 0.257 Uiso 1 1 calc R

loop_
_atom_site_aniso_label
_atom_site_aniso_U_11
_atom_site_aniso_U_22
_atom_site_aniso_U_33
_atom_site_aniso_U_23
_atom_site_aniso_U_13
_atom_site_aniso_U_12
O1 0.032(4) 0.030(4) 0.018(3) 0.007(3) 0.007(3) 0.007(3)
O2 0.020(3) 0.036(4) 0.024(3) -0.001(3) 0.010(3) 0.015(3)
N1 0.037(5) 0.050(6) 0.027(5) 0.007(4) 0.004(4) -0.003(4)
N2 0.030(5) 0.055(6) 0.027(5) 0.008(4) 0.007(4) 0.007(4)
N3 0.027(5) 0.075(8) 0.038(5) 0.027(5) 0.015(4) 0.019(5)
N4 0.038(5) 0.050(6) 0.045(6) 0.018(5) 0.013(4) 0.027(5)
N5 0.038(5) 0.031(5) 0.024(5) 0.001(4) 0.009(4) 0.004(4)
N6 0.029(5) 0.053(6) 0.040(5) 0.001(4) 0.020(4) 0.010(4)
N7 0.055(6) 0.066(8) 0.049(6) 0.023(5) 0.026(5) 0.032(6)
N8 0.051(6) 0.074(8) 0.038(6) 0.014(5) 0.019(5) 0.012(6)
C1 0.020(4) 0.032(6) 0.016(4) 0.003(4) 0.004(3) 0.005(4)
C2 0.014(4) 0.031(6) 0.017(5) 0.005(4) 0.004(3) 0.010(4)
C3 0.027(5) 0.029(5) 0.010(4) 0.005(3) 0.000(3) 0.005(4)
C4 0.022(4) 0.024(5) 0.017(5) -0.004(4) 0.008(3) 0.011(4)
C5 0.014(4) 0.030(5) 0.018(4) 0.008(4) 0.006(3) -0.002(4)
C6 0.020(4) 0.017(5) 0.022(5) 0.002(4) 0.006(3) 0.013(4)
C7 0.020(4) 0.025(5) 0.022(5) 0.004(4) 0.010(4) 0.004(4)
C8 0.022(5) 0.041(6) 0.024(5) 0.015(4) 0.014(4) 0.013(4)
C9 0.042(6) 0.014(5) 0.038(6) 0.000(4) 0.028(5) 0.009(4)
C10 0.017(4) 0.040(6) 0.033(6) 0.003(5) 0.004(4) 0.010(4)
C11 0.020(4) 0.022(5) 0.018(5) 0.006(4) 0.003(3) 0.007(4)
C12 0.028(5) 0.018(5) 0.023(5) 0.005(4) 0.008(4) 0.009(4)
C13 0.017(4) 0.032(6) 0.025(5) 0.003(4) 0.007(3) 0.013(4)
C14 0.017(4) 0.023(5) 0.022(5) 0.003(4) -0.001(3) 0.007(4)
C15 0.019(4) 0.012(4) 0.025(5) 0.004(3) 0.010(3) 0.006(3)
C16 0.025(5) 0.028(5) 0.022(5) 0.007(4) 0.000(4) 0.006(4)
C17 0.009(4) 0.025(5) 0.031(5) 0.002(4) 0.000(3) 0.012(4)
C18 0.021(5) 0.064(8) 0.024(5) 0.007(5) 0.010(4) 0.026(5)
C19 0.023(5) 0.037(6) 0.049(7) 0.010(5) 0.003(4) 0.014(5)
C20 0.032(5) 0.044(7) 0.030(6) 0.014(5) 0.000(4) 0.010(5)
C21 0.021(5) 0.038(6) 0.032(6) 0.008(4) 0.004(4) 0.006(4)
C22 0.029(5) 0.045(7) 0.021(5) 0.008(4) 0.004(4) 0.014(5)
C23 0.055(7) 0.053(8) 0.033(6) 0.015(5) -0.001(5) 0.022(6)
C24 0.037(6) 0.055(8) 0.053(7) 0.018(6) 0.001(5) 0.008(6)
C25 0.079(11) 0.050(9) 0.143(16) 0.034(10) -0.050(11) 0.019(8)
C26 0.067(10) 0.065(11) 0.137(17) 0.024(11) -0.016(10) 0.013(9)
C27 0.16(2) 0.079(13) 0.15(2) -0.004(13) 0.058(16) 0.092(14)
C28 0.098(14) 0.089(14) 0.156(19) 0.004(13) 0.029(13) 0.050(12)
C29 0.040(6) 0.048(7) 0.041(6) 0.016(5) 0.016(5) 0.013(5)
C30 0.023(5) 0.049(7) 0.049(7) 0.017(5) 0.008(5) 0.009(5)
C31 0.028(5) 0.032(6) 0.049(7) 0.012(5) 0.011(5) 0.017(5)
C32 0.020(5) 0.060(8) 0.034(6) 0.008(5) 0.001(4) 0.010(5)
C33 0.030(6) 0.071(9) 0.033(6) 0.002(6) 0.002(5) 0.009(6)
C34 0.049(8) 0.106(13) 0.052(8) 0.026(8) 0.025(6) 0.026(8)
C35 0.021(4) 0.024(5) 0.028(5) 0.001(4) 0.000(4) 0.000(4)
C36 0.024(5) 0.027(5) 0.019(5) -0.002(4) 0.006(4) 0.001(4)
C37 0.010(4) 0.024(5) 0.031(5) -0.002(4) 0.009(3) 0.003(4)
C38 0.029(5) 0.030(6) 0.024(5) 0.002(4) 0.008(4) -0.008(4)
C39 0.015(4) 0.033(5) 0.015(4) -0.005(4) -0.002(3) 0.003(4)
C40 0.018(4) 0.043(7) 0.025(5) -0.005(5) 0.009(4) -0.011(4)
C41 0.023(5) 0.037(6) 0.023(5) 0.003(4) -0.006(4) -0.005(4)
C42 0.029(5) 0.066(8) 0.028(6) 0.019(5) 0.016(4) 0.018(5)
C43 0.024(5) 0.056(7) 0.027(5) 0.009(5) 0.000(4) 0.004(5)
C44 0.038(6) 0.052(7) 0.027(6) 0.010(5) 0.015(4) 0.001(5)
C45 0.017(4) 0.023(5) 0.028(5) 0.004(4) 0.007(4) -0.001(4)
C46 0.018(5) 0.044(7) 0.032(6) 0.009(5) 0.012(4) 0.004(4)
C47 0.030(5) 0.042(6) 0.029(6) 0.001(5) 0.006(4) 0.007(5)
C48 0.031(5) 0.026(5) 0.018(5) -0.005(4) 0.014(4) -0.010(4)
C49 0.024(5) 0.036(6) 0.029(5) -0.003(4) 0.010(4) 0.004(4)
C50 0.015(4) 0.030(6) 0.029(5) 0.000(4) 0.010(4) 0.007(4)
C51 0.047(6) 0.029(6) 0.024(5) 0.002(4) 0.019(5) -0.002(5)
C52 0.043(7) 0.048(7) 0.041(7) 0.003(5) 0.014(5) -0.016(6)
C53 0.045(7) 0.084(10) 0.029(6) 0.017(6) 0.015(5) 0.027(6)
C54 0.047(7) 0.036(6) 0.037(6) 0.000(5) 0.018(5) -0.001(5)
C55 0.031(5) 0.047(7) 0.036(6) 0.008(5) 0.021(5) 0.006(5)
C56 0.024(5) 0.028(6) 0.050(7) 0.004(5) 0.015(4) -0.009(4)
C57 0.086(10) 0.042(8) 0.055(8) 0.009(6) 0.035(7) -0.005(7)
C58 0.061(8) 0.044(7) 0.035(6) -0.002(5) -0.001(5) -0.016(6)
C59 0.047(7) 0.068(9) 0.031(6) 0.002(6) 0.016(5) 0.005(6)
C60 0.045(7) 0.060(8) 0.042(7) 0.004(6) 0.015(5) 0.007(6)
C61 0.037(6) 0.046(7) 0.056(8) 0.011(6) 0.026(5) 0.009(5)
C62 0.059(8) 0.067(9) 0.054(8) 0.018(7) 0.013(7) -0.001(7)
C63 0.071(10) 0.105(14) 0.047(8) -0.014(8) 0.025(7) -0.007(9)
C64 0.14(2) 0.100(17) 0.20(3) 0.080(17) 0.11(2) 0.031(14)
C65 0.121(17) 0.062(11) 0.134(18) -0.005(11) 0.038(14) 0.022(11)
C66 0.13(2) 0.16(3) 0.42(6) 0.15(3) 0.16(3) 0.03(2)
C67 0.31(5) 0.10(2) 0.35(6) 0.07(3) -0.23(5) -0.03(3)
C68 0.116(19) 0.18(3) 0.21(3) -0.09(2) -0.057(19) -0.020(19)

loop_
_atom_type_symbol
_atom_type_description
_atom_type_scat_dispersion_real
_atom_type_scat_dispersion_imag
_atom_type_scat_source
C C 0.0033 0.0000 'International Tables Vol C Tables 4.2.6.8 and 6.1.1.4'
H H 0.0000 0.0000 'International Tables Vol C Tables 4.2.6.8 and 6.1.1.4'
N N 0.0061 0.0000 'International Tables Vol C Tables 4.2.6.8 and 6.1.1.4'
O O 0.0106 0.0000 'International Tables Vol C Tables 4.2.6.8 and 6.1.1.4'

loop_
_geom_angle_atom_site_label_1
_geom_angle_atom_site_label_2
_geom_angle_atom_site_label_3
_geom_angle
C1 O1 C4 110.5(6)
C35 O2 C38 109.2(7)
C20 N4 C29 123.5(9)
C20 N4 C23 120.3(9)
C29 N4 C23 115.5(9)
C54 N8 C57 121.3(11)
C54 N8 C63 119.6(11)
C57 N8 C63 117.9(10)
O1 C1 C5 118.2(8)
O1 C1 C2 108.9(7)
C5 C1 C2 133.0(8)
C3 C2 C8 128.6(8)
C3 C2 C1 110.0(7)
C8 C2 C1 121.3(7)
C2 C3 C11 129.7(8)
C2 C3 C4 107.8(7)
C11 C3 C4 122.5(8)
O1 C4 C3 102.8(6)
O1 C4 C10 104.7(7)
C3 C4 C10 115.6(8)
O1 C4 C9 105.3(7)
C3 C4 C9 113.4(8)
C10 C4 C9 113.4(7)
C1 C5 C6 121.0(8)
C1 C5 C7 122.2(8)
C6 C5 C7 116.7(7)
N1 C6 C5 179.4(11)
N2 C7 C5 175.3(10)
N3 C8 C2 179.8(12)
C4 C9 H9A 109.5
C4 C9 H9B 109.5
H9A C9 H9B 109.5
C4 C9 H9C 109.5
H9A C9 H9C 109.5
H9B C9 H9C 109.5
C4 C10 H10A 109.5
C4 C10 H10B 109.5
H10A C10 H10B 109.5
C4 C10 H10C 109.5
H10A C10 H10C 109.5
H10B C10 H10C 109.5
C16 C11 C12 116.5(8)
C16 C11 C3 122.8(8)
C12 C11 C3 120.6(8)
C13 C12 C11 121.7(8)
C13 C12 H12 119.1
C11 C12 H12 119.2
C12 C13 C14 121.5(8)
C12 C13 H13 119.2
C14 C13 H13 119.2
C13 C14 C15 116.8(8)
C13 C14 C17 121.0(8)
C15 C14 C17 122.2(8)
C16 C15 C14 121.3(8)
C16 C15 H15 119.3
C14 C15 H15 119.3
C11 C16 C15 122.1(8)
C11 C16 H16 118.9
C15 C16 H16 119.0
C22 C17 C18 112.8(8)
C22 C17 C14 123.3(7)
C18 C17 C14 123.4(8)
C19 C18 C17 125.7(9)
C19 C18 H18 117.2
C17 C18 H18 117.2
C18 C19 C20 119.6(9)
C18 C19 H19 120.2
C20 C19 H19 120.2
N4 C20 C21 123.0(9)
N4 C20 C19 121.3(9)
C21 C20 C19 115.7(9)
C22 C21 C20 121.6(9)
C22 C21 H21 119.2
C20 C21 H21 119.2
C21 C22 C17 124.1(9)
C21 C22 H22 117.9
C17 C22 H22 117.9
N4 C23 C24 115.5(10)
N4 C23 H23A 108.4
C24 C23 H23A 108.4
N4 C23 H23B 108.4
C24 C23 H23B 108.4
H23A C23 H23B 107.5
C25 C24 C23 116.2(13)
C25 C24 H24A 108.3
C23 C24 H24A 108.2
C25 C24 H24B 108.2
C23 C24 H24B 108.2
H24A C24 H24B 107.4
C24 C25 C26 115.5(15)
C24 C25 H25A 108.4
C26 C25 H25A 108.4
C24 C25 H25B 108.4
C26 C25 H25B 108.4
H25A C25 H25B 107.5
C27 C26 C25 115.0(17)
C27 C26 H26A 108.5
C25 C26 H26A 108.5
C27 C26 H26B 108.5
C25 C26 H26B 108.5
H26A C26 H26B 107.5
C28 C27 C26 122(2)
C28 C27 H27A 106.9
C26 C27 H27A 106.9
C28 C27 H27B 106.9
C26 C27 H27B 106.9
H27A C27 H27B 106.7
C27 C28 H28A 109.4
C27 C28 H28B 109.5
H28A C28 H28B 109.5
C27 C28 H28C 109.5
H28A C28 H28C 109.5
H28B C28 H28C 109.5
N4 C29 C30 112.7(10)
N4 C29 H29A 109.0
C30 C29 H29A 109.0
N4 C29 H29B 109.1
C30 C29 H29B 109.1
H29A C29 H29B 107.8
C29 C30 C31 115.4(10)
C29 C30 H30A 108.4
C31 C30 H30A 108.4
C29 C30 H30B 108.4
C31 C30 H30B 108.4
H30A C30 H30B 107.5
C32 C31 C30 114.1(8)
C32 C31 H31A 108.7
C30 C31 H31A 108.7
C32 C31 H31B 108.7
C30 C31 H31B 108.7
H31A C31 H31B 107.6
C33 C32 C31 113.0(9)
C33 C32 H32A 109.0
C31 C32 H32A 109.0
C33 C32 H32B 109.0
C31 C32 H32B 109.0
H32A C32 H32B 107.8
C32 C33 C34 112.9(10)
C32 C33 H33A 109.0
C34 C33 H33A 109.0
C32 C33 H33B 109.0
C34 C33 H33B 109.0
H33A C33 H33B 107.8
C33 C34 H34A 109.5
C33 C34 H34B 109.5
H34A C34 H34B 109.5
C33 C34 H34C 109.5
H34A C34 H34C 109.5
H34B C34 H34C 109.5
O2 C35 C39 117.4(8)
O2 C35 C36 110.8(8)
C39 C35 C36 131.7(9)
C35 C36 C37 109.7(8)
C35 C36 C42 123.0(8)
C37 C36 C42 127.2(9)
C45 C37 C36 129.1(8)
C45 C37 C38 123.9(8)
C36 C37 C38 107.0(8)
O2 C38 C44 104.9(7)
O2 C38 C37 103.2(7)
C44 C38 C37 115.9(8)
O2 C38 C43 103.2(7)
C44 C38 C43 114.5(9)
C37 C38 C43 113.1(8)
C35 C39 C41 124.5(9)
C35 C39 C40 119.8(8)
C41 C39 C40 115.7(8)
N5 C40 C39 177.8(9)
N6 C41 C39 177.6(11)
N7 C42 C36 176.1(13)
C38 C43 H43A 109.5
C38 C43 H43B 109.5
H43A C43 H43B 109.5
C38 C43 H43C 109.5
H43A C43 H43C 109.5
H43B C43 H43C 109.5
C38 C44 H44A 109.5
C38 C44 H44B 109.5
H44A C44 H44B 109.5
C38 C44 H44C 109.5
H44A C44 H44C 109.5
H44B C44 H44C 109.5
C37 C45 C50 122.7(8)
C37 C45 C46 122.2(8)
C50 C45 C46 115.2(8)
C47 C46 C45 121.9(9)
C47 C46 H46 119.1
C45 C46 H46 119.0
C46 C47 C48 121.8(10)
C46 C47 H47 119.1
C48 C47 H47 119.1
C47 C48 C49 117.4(8)
C47 C48 C51 121.0(9)
C49 C48 C51 121.5(8)
C50 C49 C48 121.0(8)
C50 C49 H49 119.5
C48 C49 H49 119.5
C49 C50 C45 122.7(8)
C49 C50 H50 118.6
C45 C50 H50 118.6
C52 C51 C56 119.1(9)
C52 C51 C48 119.5(9)
C56 C51 C48 121.3(10)
C51 C52 C53 120.4(10)
C51 C52 H52 119.8
C53 C52 H52 119.8
C54 C53 C52 122.0(11)
C54 C53 H53 119.0
C52 C53 H53 119.0
N8 C54 C55 122.1(10)
N8 C54 C53 121.6(11)
C55 C54 C53 116.2(10)
C54 C55 C56 122.3(9)
C54 C55 H55 118.8
C56 C55 H55 118.8
C55 C56 C51 119.4(10)
C55 C56 H56 120.3
C51 C56 H56 120.3
N8 C57 C58 110.3(11)
N8 C57 H57A 109.6
C58 C57 H57A 109.6
N8 C57 H57B 109.6
C58 C57 H57B 109.6
H57A C57 H57B 108.1
C57 C58 C59 111.9(10)
C57 C58 H58A 109.2
C59 C58 H58A 109.2
C57 C58 H58B 109.2
C59 C58 H58B 109.2
H58A C58 H58B 107.9
C58 C59 C60 112.7(10)
C58 C59 H59A 109.0
C60 C59 H59A 109.0
C58 C59 H59B 109.0
C60 C59 H59B 109.1
H59A C59 H59B 107.8
C61 C60 C59 111.6(10)
C61 C60 H60A 109.3
C59 C60 H60A 109.3
C61 C60 H60B 109.3
C59 C60 H60B 109.3
H60A C60 H60B 108.0
C60 C61 C62 111.0(10)
C60 C61 H61A 109.4
C62 C61 H61A 109.4
C60 C61 H61B 109.5
C62 C61 H61B 109.5
H61A C61 H61B 108.0
C61 C62 H62A 109.5
C61 C62 H62B 109.5
H62A C62 H62B 109.5
C61 C62 H62C 109.5
H62A C62 H62C 109.5
H62B C62 H62C 109.5
C64 C63 N8 105.2(16)
C64 C63 H63A 110.7
N8 C63 H63A 110.7
C64 C63 H63B 110.7
N8 C63 H63B 110.7
H63A C63 H63B 108.8
C63 C64 C65 101(2)
C63 C64 H64A 111.6
C65 C64 H64A 111.5
C63 C64 H64B 111.6
C65 C64 H64B 111.6
H64A C64 H64B 109.4
C66 C65 C64 95(2)
C66 C65 H65A 112.9
C64 C65 H65A 112.8
C66 C65 H65B 112.8
C64 C65 H65B 112.8
H65A C65 H65B 110.2
C67 C66 C65 103(4)
C67 C66 H66A 111.2
C65 C66 H66A 111.1
C67 C66 H66B 111.1
C65 C66 H66B 111.0
H66A C66 H66B 109.0
C66 C67 C68 102(3)
C66 C67 H67A 111.4
C68 C67 H67A 111.4
C66 C67 H67B 111.6
C68 C67 H67B 111.4
H67A C67 H67B 109.3
C67 C68 H68A 109.4
C67 C68 H68B 109.5
H68A C68 H68B 109.5
C67 C68 H68C 109.5
H68A C68 H68C 109.5
H68B C68 H68C 109.5

loop_
_geom_bond_atom_site_label_1
_geom_bond_atom_site_label_2
_geom_bond_distance
O1 C1 1.336(10)
O1 C4 1.499(10)
O2 C35 1.357(11)
O2 C38 1.498(11)
N1 C6 1.162(12)
N2 C7 1.175(12)
N3 C8 1.137(13)
N4 C20 1.381(14)
N4 C29 1.454(14)
N4 C23 1.492(14)
N5 C40 1.161(13)
N6 C41 1.156(13)
N7 C42 1.175(14)
N8 C54 1.371(15)
N8 C57 1.499(16)
N8 C63 1.52(2)
C1 C5 1.355(12)
C1 C2 1.455(12)
C2 C3 1.369(12)
C2 C8 1.438(12)
C3 C11 1.483(12)
C3 C4 1.516(12)
C4 C10 1.547(12)
C4 C9 1.559(12)
C5 C6 1.442(12)
C5 C7 1.442(12)
C9 H9A 0.9800
C9 H9B 0.9800
C9 H9C 0.9800
C10 H10A 0.9800
C10 H10B 0.9800
C10 H10C 0.9800
C11 C16 1.398(12)
C11 C12 1.416(12)
C12 C13 1.385(13)
C12 H12 0.9500
C13 C14 1.408(12)
C13 H13 0.9500
C14 C15 1.411(12)
C14 C17 1.435(13)
C15 C16 1.389(12)
C15 H15 0.9500
C16 H16 0.9500
C17 C22 1.412(13)
C17 C18 1.419(12)
C18 C19 1.356(15)
C18 H18 0.9500
C19 C20 1.452(14)
C19 H19 0.9500
C20 C21 1.413(13)
C21 C22 1.370(14)
C21 H21 0.9500
C22 H22 0.9500
C23 C24 1.515(18)
C23 H23A 0.9900
C23 H23B 0.9900
C24 C25 1.500(17)
C24 H24A 0.9900
C24 H24B 0.9900
C25 C26 1.57(3)
C25 H25A 0.9900
C25 H25B 0.9900
C26 C27 1.43(3)
C26 H26A 0.9900
C26 H26B 0.9900
C27 C28 1.44(2)
C27 H27A 0.9900
C27 H27B 0.9900
C28 H28A 0.9800
C28 H28B 0.9800
C28 H28C 0.9800
C29 C30 1.487(17)
C29 H29A 0.9900
C29 H29B 0.9900
C30 C31 1.547(13)
C30 H30A 0.9900
C30 H30B 0.9900
C31 C32 1.534(14)
C31 H31A 0.9900
C31 H31B 0.9900
C32 C33 1.504(14)
C32 H32A 0.9900
C32 H32B 0.9900
C33 C34 1.526(18)
C33 H33A 0.9900
C33 H33B 0.9900
C34 H34A 0.9800
C34 H34B 0.9800
C34 H34C 0.9800
C35 C39 1.401(12)
C35 C36 1.407(13)
C36 C37 1.407(12)
C36 C42 1.444(14)
C37 C45 1.439(13)
C37 C38 1.518(13)
C38 C44 1.482(15)
C38 C43 1.528(13)
C39 C41 1.423(13)
C39 C40 1.427(14)
C43 H43A 0.9800
C43 H43B 0.9800
C43 H43C 0.9800
C44 H44A 0.9800
C44 H44B 0.9800
C44 H44C 0.9800
C45 C50 1.424(12)
C45 C46 1.427(13)
C46 C47 1.397(14)
C46 H46 0.9500
C47 C48 1.404(13)
C47 H47 0.9500
C48 C49 1.406(14)
C48 C51 1.498(13)
C49 C50 1.398(14)
C49 H49 0.9500
C50 H50 0.9500
C51 C52 1.375(16)
C51 C56 1.419(14)
C52 C53 1.423(16)
C52 H52 0.9500
C53 C54 1.419(16)
C53 H53 0.9500
C54 C55 1.397(16)
C55 C56 1.426(15)
C55 H55 0.9500
C56 H56 0.9500
C57 C58 1.534(17)
C57 H57A 0.9900
C57 H57B 0.9900
C58 C59 1.567(16)
C58 H58A 0.9900
C58 H58B 0.9900
C59 C60 1.554(17)
C59 H59A 0.9900
C59 H59B 0.9900
C60 C61 1.562(14)
C60 H60A 0.9900
C60 H60B 0.9900
C61 C62 1.567(17)
C61 H61A 0.9900
C61 H61B 0.9900
C62 H62A 0.9800
C62 H62B 0.9800
C62 H62C 0.9800
C63 C64 1.51(3)
C63 H63A 0.9900
C63 H63B 0.9900
C64 C65 1.67(3)
C64 H64A 0.9900
C64 H64B 0.9900
C65 C66 1.65(4)
C65 H65A 0.9900
C65 H65B 0.9900
C66 C67 1.30(4)
C66 H66A 0.9900
C66 H66B 0.9900
C67 C68 1.59(5)
C67 H67A 0.9900
C67 H67B 0.9900
C68 H68A 0.9800
C68 H68B 0.9800
C68 H68C 0.9800
